data_7101466
loop_
_publ_author_name
'Fritsky, Igor O.'
'Koz\/lowski, Henryk'
'Kanderal, Olga M.'
'Haukka, Matti'
'\'Swi\;atek-Koz\/lowska, Jolanta'
'Gumienna-Kontecka, El\.zbieta'
'Meyer, Franc'

_publ_section_title
;
 Efficient stabilization of copper(III) in tetraaza pseudo-macrocyclic
 oxime-and-hydrazide ligands with adjustable cavity size
;
_journal_coden_ASTM CHCOFS
_journal_issue 39
_journal_name_full
;
 Chemical Communications (Cambridge, United Kingdom)
;
_journal_page_first 4125
_journal_page_last 4127
_journal_paper_doi 10.1039/b608236j
_journal_year 2006
_chemical_formula_sum 'C33 H42 Cu N4 O8.5 P'
_chemical_formula_weight 725.22
_chemical_name_common
;
tetraphenylphosphonium (N,N'-bis(2-Hydroxyiminopropionyl)
propane-1,3-diamine)-cuprate(ii) tetrahemyhydrate
;
_chemical_name_systematic
;
tetraphenylphosphonium (N,N'-bis(2-Hydroxyiminopropionyl)
propane-1,3-diamine)-cuprate(II) tetrahemyhydrate
;
_space_group_IT_number 2
_symmetry_cell_setting triclinic
_symmetry_space_group_name_Hall '-P 1'
_symmetry_space_group_name_H-M 'P -1'
_atom_sites_solution_hydrogens geom
_atom_sites_solution_primary direct
_atom_sites_solution_secondary difmap
_audit_creation_method SHELXL-97
_cell_angle_alpha 78.2820(10)
_cell_angle_beta 85.7610(10)
_cell_angle_gamma 68.6370(10)
_cell_formula_units_Z 2
_cell_length_a 11.2410(6)
_cell_length_b 12.6521(7)
_cell_length_c 13.0200(7)
_cell_measurement_temperature 190(2)
_cell_volume 1688.56(16)
_computing_cell_refinement 'Bruker SAINT'
_computing_data_collection 'Bruker SMART'
_computing_data_reduction 'Bruker SAINT'
_computing_molecular_graphics 'Bruker SHELXTL'
_computing_publication_material 'Bruker SHELXTL'
_computing_structure_refinement 'SHELXL-97 (Sheldrick, 1997)'
_computing_structure_solution 'SHELXS-97 (Sheldrick, 1990)'
_diffrn_ambient_temperature 190(2)
_diffrn_measured_fraction_theta_full 0.966
_diffrn_measured_fraction_theta_max 0.966
_diffrn_measurement_device_type 'CCD area detector'
_diffrn_measurement_method omega-scan
_diffrn_radiation_monochromator graphite
_diffrn_radiation_source 'fine-focus sealed tube'
_diffrn_radiation_type MoK\a
_diffrn_radiation_wavelength 0.71073
_diffrn_reflns_av_R_equivalents 0.0000
_diffrn_reflns_av_sigmaI/netI 0.0393
_diffrn_reflns_limit_h_max 16
_diffrn_reflns_limit_h_min -15
_diffrn_reflns_limit_k_max 18
_diffrn_reflns_limit_k_min -17
_diffrn_reflns_limit_l_max 18
_diffrn_reflns_limit_l_min 0
_diffrn_reflns_number 9960
_diffrn_reflns_theta_full 30.51
_diffrn_reflns_theta_max 30.51
_diffrn_reflns_theta_min 1.76
_exptl_absorpt_coefficient_mu 0.752
_exptl_crystal_colour 'carrot red'
_exptl_crystal_density_diffrn 1.426
_exptl_crystal_density_method 'not measured'
_exptl_crystal_description needle
_exptl_crystal_F_000 760
_exptl_crystal_size_max 0.23
_exptl_crystal_size_mid 0.12
_exptl_crystal_size_min 0.08
_refine_diff_density_max 0.520
_refine_diff_density_min -0.562
_refine_diff_density_rms 0.070
_refine_ls_extinction_method none
_refine_ls_goodness_of_fit_ref 1.064
_refine_ls_hydrogen_treatment mixed
_refine_ls_matrix_type full
_refine_ls_number_parameters 469
_refine_ls_number_reflns 9960
_refine_ls_number_restraints 0
_refine_ls_restrained_S_all 1.064
_refine_ls_R_factor_all 0.0590
_refine_ls_R_factor_gt 0.0414
_refine_ls_shift/su_max 0.003
_refine_ls_shift/su_mean 0.000
_refine_ls_structure_factor_coef Fsqd
_refine_ls_weighting_details 'calc w=1/[\s^2^(Fo^2^)+(0.0392P)^2^+1.3015P] where P=(Fo^2^+2Fc^2^)/3'
_refine_ls_weighting_scheme calc
_refine_ls_wR_factor_gt 0.0978
_refine_ls_wR_factor_ref 0.1078
_reflns_number_gt 7857
_reflns_number_total 9960
_reflns_threshold_expression >2sigma(I)
_cod_data_source_file b608236j.txt
_cod_depositor_comments
;
The following automatic conversions were performed:
'_symmetry_cell_setting' value 'Triclinic' changed to 'triclinic'
according to '/home/saulius/struct/CIF-dictionaries/cif_core.dic'
dictionary named 'cif_core.dic' version 2.4.1 from 2010-06-29.

Automatic conversion script
Id: cif_fix_enum 1527 2010-12-29 10:47:43Z saulius 
;
_cod_original_sg_symbol_H-M P-1
_cod_original_formula_sum 'C33 H42 Cu N4 O8.50 P'
_cod_database_code 7101466

loop_
_symmetry_equiv_pos_as_xyz
'x, y, z'
'-x, -y, -z'

loop_
_atom_site_label
_atom_site_type_symbol
_atom_site_fract_x
_atom_site_fract_y
_atom_site_fract_z
_atom_site_U_iso_or_equiv
_atom_site_adp_type
_atom_site_occupancy
_atom_site_symmetry_multiplicity
_atom_site_calc_flag
_atom_site_refinement_flags
Cu1 Cu 0.44290(2) 0.136034(19) 0.918530(18) 0.02019(7) Uani 1 1 d .
P1 P 0.32027(4) 0.37288(4) 0.42927(4) 0.02090(10) Uani 1 1 d .
O1 O 0.19548(13) 0.27871(12) 0.99514(12) 0.0282(3) Uani 1 1 d .
O2 O 0.22957(13) 0.10600(13) 0.70377(12) 0.0291(3) Uani 1 1 d .
O3 O 0.80446(12) 0.04086(12) 1.00409(11) 0.0248(3) Uani 1 1 d .
O4 O 0.38980(13) 0.27210(12) 1.08412(12) 0.0264(3) Uani 1 1 d .
O1W O 0.02438(16) 0.89309(14) 0.90869(14) 0.0319(3) Uani 1 1 d .
O2W O 0.02431(16) 0.02907(15) 0.70010(16) 0.0345(4) Uani 1 1 d .
O3W O 0.3923(2) 0.4864(2) 0.9675(2) 0.0488(5) Uani 1 1 d .
O4W O 0.1360(3) 0.6399(2) 0.9336(2) 0.0667(7) Uani 1 1 d .
O5W O -0.0121(5) 0.4921(4) 0.9571(4) 0.0741(15) Uani 0.50 1 d P
N1 N 0.25836(15) 0.21271(13) 0.92262(13) 0.0219(3) Uani 1 1 d .
N2 N 0.40273(15) 0.08939(14) 0.79918(13) 0.0230(3) Uani 1 1 d .
N3 N 0.62401(14) 0.05972(14) 0.91779(13) 0.0226(3) Uani 1 1 d .
N4 N 0.48031(14) 0.19701(13) 1.03267(13) 0.0211(3) Uani 1 1 d .
C1 C 0.05379(18) 0.2429(2) 0.84234(19) 0.0317(4) Uani 1 1 d .
H1A H 0.0206 0.1804 0.8669 0.048 Uiso 1 1 calc R
H1B H 0.0309 0.2757 0.7685 0.048 Uiso 1 1 calc R
H1C H 0.0166 0.3033 0.8843 0.048 Uiso 1 1 calc R
C2 C 0.19487(17) 0.19641(16) 0.85347(16) 0.0231(4) Uani 1 1 d .
C3 C 0.27984(18) 0.12415(16) 0.77772(15) 0.0224(4) Uani 1 1 d .
C4 C 0.49690(18) 0.02433(17) 0.72999(16) 0.0248(4) Uani 1 1 d .
H4A H 0.4637 0.0499 0.6573 0.030 Uiso 1 1 calc R
H4B H 0.5105 -0.0589 0.7518 0.030 Uiso 1 1 calc R
C5 C 0.62377(18) 0.04127(17) 0.73276(15) 0.0236(4) Uani 1 1 d .
H5A H 0.6805 0.0035 0.6786 0.028 Uiso 1 1 calc R
H5B H 0.6082 0.1250 0.7135 0.028 Uiso 1 1 calc R
C6 C 0.69352(17) -0.00556(16) 0.83738(16) 0.0235(4) Uani 1 1 d .
H6A H 0.7035 -0.0879 0.8606 0.028 Uiso 1 1 calc R
H6B H 0.7799 -0.0011 0.8286 0.028 Uiso 1 1 calc R
C7 C 0.68554(16) 0.07946(14) 0.98972(15) 0.0192(3) Uani 1 1 d .
C8 C 0.59918(17) 0.15988(15) 1.05824(15) 0.0200(3) Uani 1 1 d .
C9 C 0.64950(19) 0.19302(18) 1.14422(17) 0.0280(4) Uani 1 1 d .
H9A H 0.6909 0.2485 1.1143 0.042 Uiso 1 1 calc R
H9B H 0.7119 0.1240 1.1854 0.042 Uiso 1 1 calc R
H9C H 0.5789 0.2284 1.1897 0.042 Uiso 1 1 calc R
C10 C 0.28943(18) 0.39339(15) 0.56244(15) 0.0232(4) Uani 1 1 d .
C11 C 0.1642(2) 0.44268(19) 0.59602(18) 0.0339(5) Uani 1 1 d .
H11 H 0.0949 0.4566 0.5513 0.041 Uiso 1 1 calc R
C12 C 0.1410(2) 0.47122(19) 0.6943(2) 0.0400(5) Uani 1 1 d .
H12 H 0.0556 0.5053 0.7170 0.048 Uiso 1 1 calc R
C13 C 0.2415(3) 0.4505(2) 0.75993(19) 0.0405(6) Uani 1 1 d .
H13 H 0.2252 0.4718 0.8269 0.049 Uiso 1 1 calc R
C14 C 0.3652(3) 0.3989(2) 0.72806(19) 0.0377(5) Uani 1 1 d .
H14 H 0.4339 0.3827 0.7742 0.045 Uiso 1 1 calc R
C15 C 0.3905(2) 0.37037(17) 0.62964(17) 0.0274(4) Uani 1 1 d .
H15 H 0.4761 0.3353 0.6080 0.033 Uiso 1 1 calc R
C16 C 0.21756(17) 0.30537(16) 0.39367(16) 0.0228(4) Uani 1 1 d .
C17 C 0.1675(2) 0.23970(18) 0.47139(18) 0.0303(4) Uani 1 1 d .
H17 H 0.1857 0.2322 0.5432 0.036 Uiso 1 1 calc R
C18 C 0.0908(2) 0.18531(19) 0.4432(2) 0.0347(5) Uani 1 1 d .
H18 H 0.0560 0.1409 0.4958 0.042 Uiso 1 1 calc R
C19 C 0.0649(2) 0.19571(18) 0.33861(19) 0.0327(5) Uani 1 1 d .
H19 H 0.0124 0.1585 0.3197 0.039 Uiso 1 1 calc R
C20 C 0.1152(2) 0.26024(19) 0.26149(18) 0.0308(4) Uani 1 1 d .
H20 H 0.0972 0.2671 0.1898 0.037 Uiso 1 1 calc R
C21 C 0.19184(19) 0.31499(18) 0.28836(17) 0.0278(4) Uani 1 1 d .
H21 H 0.2267 0.3589 0.2352 0.033 Uiso 1 1 calc R
C22 C 0.29339(18) 0.51164(16) 0.34640(16) 0.0237(4) Uani 1 1 d .
C23 C 0.2325(2) 0.61235(17) 0.38646(18) 0.0298(4) Uani 1 1 d .
H23 H 0.2065 0.6075 0.4578 0.036 Uiso 1 1 calc R
C24 C 0.2100(2) 0.71989(18) 0.32194(19) 0.0340(5) Uani 1 1 d .
H24 H 0.1686 0.7886 0.3491 0.041 Uiso 1 1 calc R
C25 C 0.2479(2) 0.72624(19) 0.21852(19) 0.0334(5) Uani 1 1 d .
H25 H 0.2318 0.7996 0.1743 0.040 Uiso 1 1 calc R
C26 C 0.3091(2) 0.6268(2) 0.17849(19) 0.0354(5) Uani 1 1 d .
H26 H 0.3347 0.6324 0.1070 0.042 Uiso 1 1 calc R
C27 C 0.3333(2) 0.51903(18) 0.24201(18) 0.0314(4) Uani 1 1 d .
H27 H 0.3767 0.4508 0.2147 0.038 Uiso 1 1 calc R
C28 C 0.48423(17) 0.28472(16) 0.41795(16) 0.0222(4) Uani 1 1 d .
C29 C 0.52054(18) 0.16467(16) 0.43862(16) 0.0250(4) Uani 1 1 d .
H29 H 0.4578 0.1297 0.4527 0.030 Uiso 1 1 calc R
C30 C 0.6494(2) 0.09668(17) 0.43848(18) 0.0297(4) Uani 1 1 d .
H30 H 0.6749 0.0148 0.4525 0.036 Uiso 1 1 calc R
C31 C 0.74070(19) 0.14743(19) 0.41813(18) 0.0312(4) Uani 1 1 d .
H31 H 0.8287 0.1003 0.4191 0.037 Uiso 1 1 calc R
C32 C 0.7049(2) 0.2664(2) 0.3964(2) 0.0353(5) Uani 1 1 d .
H32 H 0.7681 0.3008 0.3812 0.042 Uiso 1 1 calc R
C33 C 0.5764(2) 0.33575(18) 0.39680(19) 0.0317(5) Uani 1 1 d .
H33 H 0.5516 0.4175 0.3827 0.038 Uiso 1 1 calc R
H1O H 0.267(4) 0.286(3) 1.030(3) 0.080(11) Uiso 1 1 d .
H5O1 H 0.077(3) 0.912(3) 0.938(3) 0.069(11) Uiso 1 1 d .
H5O2 H -0.039(3) 0.929(3) 0.933(3) 0.057(10) Uiso 1 1 d .
H6O1 H 0.019(3) -0.007(3) 0.758(3) 0.057(10) Uiso 1 1 d .
H6O2 H 0.079(3) 0.056(3) 0.701(3) 0.068(11) Uiso 1 1 d .
H7O1 H 0.387(3) 0.426(3) 0.997(3) 0.061(11) Uiso 1 1 d .
H7O2 H 0.408(7) 0.500(7) 0.985(6) 0.17(4) Uiso 1 1 d .
H8O1 H 0.1961 0.5987 0.9488 0.25(4) Uiso 1 1 d .
H8O2 H 0.109(3) 0.695(3) 0.929(3) 0.049(10) Uiso 1 1 d .
H9O1 H 0.0668 0.4276 0.9675 0.22(6) Uiso 0.50 1 d P
H9O2 H 0.0046 0.5430 0.9713 0.050 Uiso 0.50 1 d P

loop_
_atom_site_aniso_label
_atom_site_aniso_U_11
_atom_site_aniso_U_22
_atom_site_aniso_U_33
_atom_site_aniso_U_23
_atom_site_aniso_U_13
_atom_site_aniso_U_12
Cu1 0.01632(10) 0.02192(11) 0.02056(13) -0.00621(9) -0.00100(8) -0.00343(8)
P1 0.0195(2) 0.0198(2) 0.0215(3) -0.00416(18) -0.00134(17) -0.00443(16)
O1 0.0222(7) 0.0302(7) 0.0296(8) -0.0122(6) 0.0041(6) -0.0037(5)
O2 0.0261(7) 0.0392(8) 0.0240(8) -0.0062(6) -0.0042(6) -0.0131(6)
O3 0.0171(6) 0.0289(7) 0.0280(8) -0.0085(6) -0.0013(5) -0.0058(5)
O4 0.0214(6) 0.0273(7) 0.0294(8) -0.0141(6) 0.0039(5) -0.0038(5)
O1W 0.0225(7) 0.0358(8) 0.0404(10) -0.0153(7) 0.0011(7) -0.0098(6)
O2W 0.0296(8) 0.0335(8) 0.0423(11) -0.0103(8) -0.0026(7) -0.0115(7)
O3W 0.0564(12) 0.0369(10) 0.0573(14) -0.0041(9) -0.0099(10) -0.0224(9)
O4W 0.0799(17) 0.0339(11) 0.0816(18) -0.0187(11) -0.0124(13) -0.0082(12)
O5W 0.045(2) 0.059(3) 0.105(5) -0.012(3) 0.001(3) -0.005(2)
N1 0.0198(7) 0.0211(7) 0.0211(8) -0.0031(6) 0.0013(6) -0.0034(6)
N2 0.0207(7) 0.0281(8) 0.0204(8) -0.0076(6) 0.0000(6) -0.0076(6)
N3 0.0173(7) 0.0255(7) 0.0233(9) -0.0098(6) -0.0006(6) -0.0030(6)
N4 0.0202(7) 0.0210(7) 0.0208(8) -0.0067(6) 0.0025(6) -0.0050(6)
C1 0.0186(9) 0.0391(11) 0.0345(12) -0.0067(9) -0.0019(8) -0.0066(8)
C2 0.0197(8) 0.0227(8) 0.0236(10) 0.0007(7) -0.0014(7) -0.0062(7)
C3 0.0237(9) 0.0231(8) 0.0193(10) 0.0005(7) -0.0016(7) -0.0093(7)
C4 0.0244(9) 0.0315(9) 0.0198(10) -0.0094(8) 0.0012(7) -0.0094(7)
C5 0.0229(9) 0.0272(9) 0.0201(10) -0.0060(7) 0.0018(7) -0.0078(7)
C6 0.0187(8) 0.0261(8) 0.0232(10) -0.0105(7) 0.0012(7) -0.0022(7)
C7 0.0188(8) 0.0178(7) 0.0188(9) -0.0014(6) 0.0004(6) -0.0050(6)
C8 0.0215(8) 0.0202(8) 0.0183(9) -0.0033(7) -0.0001(7) -0.0077(6)
C9 0.0254(9) 0.0356(10) 0.0266(11) -0.0122(8) 0.0002(8) -0.0119(8)
C10 0.0259(9) 0.0204(8) 0.0204(10) -0.0033(7) -0.0015(7) -0.0051(7)
C11 0.0285(10) 0.0345(11) 0.0302(12) -0.0055(9) -0.0007(9) -0.0017(8)
C12 0.0444(13) 0.0300(10) 0.0362(14) -0.0099(10) 0.0117(10) -0.0028(9)
C13 0.0676(17) 0.0345(11) 0.0247(12) -0.0095(9) 0.0074(11) -0.0237(11)
C14 0.0542(14) 0.0431(12) 0.0253(12) -0.0044(9) -0.0055(10) -0.0288(11)
C15 0.0302(10) 0.0289(9) 0.0249(11) -0.0016(8) -0.0044(8) -0.0135(8)
C16 0.0190(8) 0.0219(8) 0.0259(10) -0.0057(7) -0.0015(7) -0.0047(6)
C17 0.0331(10) 0.0321(10) 0.0252(11) 0.0004(8) -0.0050(8) -0.0131(8)
C18 0.0320(11) 0.0328(10) 0.0406(14) -0.0022(9) -0.0001(9) -0.0155(9)
C19 0.0242(9) 0.0315(10) 0.0462(14) -0.0179(10) -0.0001(9) -0.0088(8)
C20 0.0266(10) 0.0357(10) 0.0320(12) -0.0156(9) -0.0016(8) -0.0082(8)
C21 0.0274(9) 0.0322(10) 0.0246(11) -0.0085(8) 0.0020(8) -0.0104(8)
C22 0.0222(8) 0.0223(8) 0.0251(10) -0.0025(7) -0.0024(7) -0.0069(7)
C23 0.0317(10) 0.0245(9) 0.0286(12) -0.0040(8) -0.0029(8) -0.0048(8)
C24 0.0333(11) 0.0228(9) 0.0413(14) -0.0035(9) -0.0043(9) -0.0050(8)
C25 0.0316(11) 0.0298(10) 0.0365(13) 0.0051(9) -0.0076(9) -0.0131(8)
C26 0.0382(12) 0.0394(11) 0.0292(12) 0.0008(9) 0.0011(9) -0.0187(10)
C27 0.0331(11) 0.0304(10) 0.0304(12) -0.0063(9) 0.0040(9) -0.0115(8)
C28 0.0202(8) 0.0224(8) 0.0230(10) -0.0067(7) -0.0003(7) -0.0053(7)
C29 0.0237(9) 0.0235(8) 0.0264(11) -0.0059(8) -0.0001(7) -0.0062(7)
C30 0.0272(10) 0.0232(9) 0.0336(12) -0.0089(8) -0.0012(8) -0.0009(7)
C31 0.0220(9) 0.0355(10) 0.0336(12) -0.0149(9) 0.0005(8) -0.0028(8)
C32 0.0229(10) 0.0375(11) 0.0491(15) -0.0156(10) 0.0031(9) -0.0117(8)
C33 0.0252(9) 0.0255(9) 0.0465(14) -0.0101(9) 0.0010(9) -0.0099(8)

loop_
_atom_type_symbol
_atom_type_description
_atom_type_scat_dispersion_real
_atom_type_scat_dispersion_imag
_atom_type_scat_source
C C 0.0033 0.0016 'International Tables Vol C Tables 4.2.6.8 and 6.1.1.4'
H H 0.0000 0.0000 'International Tables Vol C Tables 4.2.6.8 and 6.1.1.4'
N N 0.0061 0.0033 'International Tables Vol C Tables 4.2.6.8 and 6.1.1.4'
O O 0.0106 0.0060 'International Tables Vol C Tables 4.2.6.8 and 6.1.1.4'
P P 0.1023 0.0942 'International Tables Vol C Tables 4.2.6.8 and 6.1.1.4'
Cu Cu 0.3201 1.2651 'International Tables Vol C Tables 4.2.6.8 and 6.1.1.4'

loop_
_geom_angle_atom_site_label_1
_geom_angle_atom_site_label_2
_geom_angle_atom_site_label_3
_geom_angle
_geom_angle_site_symmetry_1
_geom_angle_site_symmetry_3
N2 Cu1 N3 98.54(7) . .
N2 Cu1 N4 174.98(7) . .
N3 Cu1 N4 83.01(7) . .
N2 Cu1 N1 82.38(7) . .
N3 Cu1 N1 178.74(7) . .
N4 Cu1 N1 96.14(7) . .
N2 Cu1 N3 93.76(6) . 2_657
N3 Cu1 N3 97.76(5) . 2_657
N4 Cu1 N3 90.74(6) . 2_657
N1 Cu1 N3 81.30(5) . 2_657
N2 Cu1 Cu1 98.11(5) . 2_657
N3 Cu1 Cu1 64.99(5) . 2_657
N4 Cu1 Cu1 86.87(5) . 2_657
N1 Cu1 Cu1 114.07(5) . 2_657
N3 Cu1 Cu1 32.77(3) 2_657 2_657
C28 P1 C10 108.72(9) . .
C28 P1 C22 108.27(9) . .
C10 P1 C22 108.26(9) . .
C28 P1 C16 110.61(8) . .
C10 P1 C16 109.68(9) . .
C22 P1 C16 111.23(9) . .
N1 O1 H1O 102(2) . .
H5O1 O1W H5O2 100(3) . .
H6O1 O2W H6O2 108(3) . .
H7O1 O3W H7O2 114(10) . .
H8O1 O4W H8O2 136(3) . .
O5W O5W H9O1 84.7(5) 2_567 .
O5W O5W H9O2 49.5(4) 2_567 .
H9O1 O5W H9O2 103.8(5) . .
C2 N1 O1 119.95(16) . .
C2 N1 Cu1 115.99(13) . .
O1 N1 Cu1 124.04(12) . .
C3 N2 C4 119.58(16) . .
C3 N2 Cu1 115.53(13) . .
C4 N2 Cu1 124.83(12) . .
C7 N3 C6 120.95(15) . .
C7 N3 Cu1 114.83(12) . .
C6 N3 Cu1 123.87(12) . .
C8 N4 O4 121.16(16) . .
C8 N4 Cu1 115.17(12) . .
O4 N4 Cu1 123.67(12) . .
C2 C1 H1A 109.5 . .
C2 C1 H1B 109.5 . .
H1A C1 H1B 109.5 . .
C2 C1 H1C 109.5 . .
H1A C1 H1C 109.5 . .
H1B C1 H1C 109.5 . .
N1 C2 C1 126.08(19) . .
N1 C2 C3 112.90(16) . .
C1 C2 C3 121.01(18) . .
O2 C3 N2 127.73(19) . .
O2 C3 C2 119.15(17) . .
N2 C3 C2 113.11(16) . .
N2 C4 C5 111.60(15) . .
N2 C4 H4A 109.3 . .
C5 C4 H4A 109.3 . .
N2 C4 H4B 109.3 . .
C5 C4 H4B 109.3 . .
H4A C4 H4B 108.0 . .
C6 C5 C4 115.45(17) . .
C6 C5 H5A 108.4 . .
C4 C5 H5A 108.4 . .
C6 C5 H5B 108.4 . .
C4 C5 H5B 108.4 . .
H5A C5 H5B 107.5 . .
N3 C6 C5 111.39(15) . .
N3 C6 H6A 109.3 . .
C5 C6 H6A 109.3 . .
N3 C6 H6B 109.3 . .
C5 C6 H6B 109.3 . .
H6A C6 H6B 108.0 . .
O3 C7 N3 126.88(17) . .
O3 C7 C8 119.35(16) . .
N3 C7 C8 113.75(15) . .
N4 C8 C9 124.51(17) . .
N4 C8 C7 113.18(16) . .
C9 C8 C7 122.29(16) . .
C8 C9 H9A 109.5 . .
C8 C9 H9B 109.5 . .
H9A C9 H9B 109.5 . .
C8 C9 H9C 109.5 . .
H9A C9 H9C 109.5 . .
H9B C9 H9C 109.5 . .
C11 C10 C15 119.60(19) . .
C11 C10 P1 119.91(16) . .
C15 C10 P1 120.20(16) . .
C12 C11 C10 120.0(2) . .
C12 C11 H11 120.0 . .
C10 C11 H11 120.0 . .
C11 C12 C13 120.3(2) . .
C11 C12 H12 119.9 . .
C13 C12 H12 119.9 . .
C14 C13 C12 119.9(2) . .
C14 C13 H13 120.1 . .
C12 C13 H13 120.1 . .
C13 C14 C15 120.7(2) . .
C13 C14 H14 119.6 . .
C15 C14 H14 119.7 . .
C14 C15 C10 119.5(2) . .
C14 C15 H15 120.2 . .
C10 C15 H15 120.2 . .
C21 C16 C17 119.97(18) . .
C21 C16 P1 120.09(15) . .
C17 C16 P1 119.90(15) . .
C18 C17 C16 119.6(2) . .
C18 C17 H17 120.2 . .
C16 C17 H17 120.2 . .
C19 C18 C17 120.2(2) . .
C19 C18 H18 119.9 . .
C17 C18 H18 119.9 . .
C18 C19 C20 120.18(19) . .
C18 C19 H19 119.9 . .
C20 C19 H19 119.9 . .
C19 C20 C21 120.3(2) . .
C19 C20 H20 119.8 . .
C21 C20 H20 119.8 . .
C20 C21 C16 119.7(2) . .
C20 C21 H21 120.1 . .
C16 C21 H21 120.1 . .
C23 C22 C27 119.82(18) . .
C23 C22 P1 119.98(16) . .
C27 C22 P1 120.20(15) . .
C24 C23 C22 120.0(2) . .
C24 C23 H23 120.0 . .
C22 C23 H23 120.0 . .
C25 C24 C23 119.7(2) . .
C25 C24 H24 120.2 . .
C23 C24 H24 120.2 . .
C24 C25 C26 120.6(2) . .
C24 C25 H25 119.7 . .
C26 C25 H25 119.7 . .
C25 C26 C27 120.4(2) . .
C25 C26 H26 119.8 . .
C27 C26 H26 119.8 . .
C26 C27 C22 119.4(2) . .
C26 C27 H27 120.3 . .
C22 C27 H27 120.3 . .
C33 C28 C29 120.19(17) . .
C33 C28 P1 119.81(14) . .
C29 C28 P1 119.79(14) . .
C30 C29 C28 119.35(18) . .
C30 C29 H29 120.3 . .
C28 C29 H29 120.3 . .
C31 C30 C29 120.36(18) . .
C31 C30 H30 119.8 . .
C29 C30 H30 119.8 . .
C30 C31 C32 120.39(19) . .
C30 C31 H31 119.8 . .
C32 C31 H31 119.8 . .
C31 C32 C33 120.0(2) . .
C31 C32 H32 120.0 . .
C33 C32 H32 120.0 . .
C32 C33 C28 119.67(19) . .
C32 C33 H33 120.2 . .
C28 C33 H33 120.2 . .

loop_
_geom_bond_atom_site_label_1
_geom_bond_atom_site_label_2
_geom_bond_distance
_geom_bond_site_symmetry_2
Cu1 N2 1.9072(16) .
Cu1 N3 1.9094(15) .
Cu1 N4 1.9429(16) .
Cu1 N1 1.9457(15) .
Cu1 N3 3.1965(17) 2_657
Cu1 Cu1 3.4949(5) 2_657
P1 C28 1.7865(19) .
P1 C10 1.795(2) .
P1 C22 1.7972(19) .
P1 C16 1.7989(19) .
O1 N1 1.371(2) .
O1 H1O 0.99(4) .
O2 C3 1.251(2) .
O3 C7 1.259(2) .
O4 N4 1.3565(19) .
O1W H5O1 0.85(4) .
O1W H5O2 0.77(3) .
O2W H6O1 0.81(3) .
O2W H6O2 0.81(4) .
O3W H7O1 0.80(4) .
O3W H7O2 0.40(7) .
O4W H8O1 0.699(3) .
O4W H8O2 0.64(3) .
O5W O5W 1.240(10) 2_567
O5W H9O1 0.957(5) .
O5W H9O2 0.792(5) .
N1 C2 1.281(3) .
N2 C3 1.321(2) .
N2 C4 1.461(2) .
N3 C7 1.317(2) .
N3 C6 1.466(2) .
N4 C8 1.289(2) .
C1 C2 1.484(3) .
C1 H1A 0.9800 .
C1 H1B 0.9800 .
C1 H1C 0.9800 .
C2 C3 1.520(3) .
C4 C5 1.521(3) .
C4 H4A 0.9900 .
C4 H4B 0.9900 .
C5 C6 1.521(3) .
C5 H5A 0.9900 .
C5 H5B 0.9900 .
C6 H6A 0.9900 .
C6 H6B 0.9900 .
C7 C8 1.515(2) .
C8 C9 1.485(3) .
C9 H9A 0.9800 .
C9 H9B 0.9800 .
C9 H9C 0.9800 .
C10 C11 1.393(3) .
C10 C15 1.394(3) .
C11 C12 1.381(3) .
C11 H11 0.9500 .
C12 C13 1.382(4) .
C12 H12 0.9500 .
C13 C14 1.376(4) .
C13 H13 0.9500 .
C14 C15 1.383(3) .
C14 H14 0.9500 .
C15 H15 0.9500 .
C16 C21 1.394(3) .
C16 C17 1.395(3) .
C17 C18 1.391(3) .
C17 H17 0.9500 .
C18 C19 1.383(3) .
C18 H18 0.9500 .
C19 C20 1.384(3) .
C19 H19 0.9500 .
C20 C21 1.386(3) .
C20 H20 0.9500 .
C21 H21 0.9500 .
C22 C23 1.395(3) .
C22 C27 1.395(3) .
C23 C24 1.392(3) .
C23 H23 0.9500 .
C24 C25 1.377(3) .
C24 H24 0.9500 .
C25 C26 1.382(3) .
C25 H25 0.9500 .
C26 C27 1.387(3) .
C26 H26 0.9500 .
C27 H27 0.9500 .
C28 C33 1.392(3) .
C28 C29 1.395(3) .
C29 C30 1.390(3) .
C29 H29 0.9500 .
C30 C31 1.380(3) .
C30 H30 0.9500 .
C31 C32 1.382(3) .
C31 H31 0.9500 .
C32 C33 1.390(3) .
C32 H32 0.9500 .
C33 H33 0.9500 .

loop_
_geom_hbond_atom_site_label_D
_geom_hbond_atom_site_label_H
_geom_hbond_atom_site_label_A
_geom_hbond_distance_DH
_geom_hbond_distance_HA
_geom_hbond_distance_DA
_geom_hbond_angle_DHA
O1 H1O O4 0.99(4) 1.54(4) 2.514(2) 169(3)

loop_
_geom_torsion_atom_site_label_1
_geom_torsion_atom_site_label_2
_geom_torsion_atom_site_label_3
_geom_torsion_atom_site_label_4
_geom_torsion
_geom_torsion_site_symmetry_1
N2 Cu1 N1 C2 2.79(14) .
N3 Cu1 N1 C2 -134(3) .
N4 Cu1 N1 C2 177.97(14) .
N3 Cu1 N1 C2 -92.22(14) 2_657
Cu1 Cu1 N1 C2 -92.73(14) 2_657
N2 Cu1 N1 O1 -178.76(15) .
N3 Cu1 N1 O1 44(3) .
N4 Cu1 N1 O1 -3.59(15) .
N3 Cu1 N1 O1 86.23(14) 2_657
Cu1 Cu1 N1 O1 85.72(14) 2_657
N3 Cu1 N2 C3 177.39(14) .
N4 Cu1 N2 C3 -74.9(8) .
N1 Cu1 N2 C3 -1.74(14) .
N3 Cu1 N2 C3 78.95(14) 2_657
Cu1 Cu1 N2 C3 111.62(13) 2_657
N3 Cu1 N2 C4 -5.45(17) .
N4 Cu1 N2 C4 102.3(7) .
N1 Cu1 N2 C4 175.42(16) .
N3 Cu1 N2 C4 -103.89(15) 2_657
Cu1 Cu1 N2 C4 -71.22(15) 2_657
N2 Cu1 N3 C7 176.46(14) .
N4 Cu1 N3 C7 1.27(14) .
N1 Cu1 N3 C7 -46(3) .
N3 Cu1 N3 C7 -88.53(14) 2_657
Cu1 Cu1 N3 C7 -88.53(14) 2_657
N2 Cu1 N3 C6 3.17(16) .
N4 Cu1 N3 C6 -172.02(16) .
N1 Cu1 N3 C6 140(3) .
N3 Cu1 N3 C6 98.19(15) 2_657
Cu1 Cu1 N3 C6 98.19(15) 2_657
N2 Cu1 N4 C8 -110.5(7) .
N3 Cu1 N4 C8 -2.11(14) .
N1 Cu1 N4 C8 176.96(14) .
N3 Cu1 N4 C8 95.62(14) 2_657
Cu1 Cu1 N4 C8 63.07(13) 2_657
N2 Cu1 N4 O4 70.3(8) .
N3 Cu1 N4 O4 178.72(15) .
N1 Cu1 N4 O4 -2.22(15) .
N3 Cu1 N4 O4 -83.55(14) 2_657
Cu1 Cu1 N4 O4 -116.11(14) 2_657
O1 N1 C2 C1 -0.2(3) .
Cu1 N1 C2 C1 178.36(16) .
O1 N1 C2 C3 178.39(15) .
Cu1 N1 C2 C3 -3.1(2) .
C4 N2 C3 O2 1.9(3) .
Cu1 N2 C3 O2 179.23(16) .
C4 N2 C3 C2 -176.71(16) .
Cu1 N2 C3 C2 0.6(2) .
N1 C2 C3 O2 -177.10(17) .
C1 C2 C3 O2 1.5(3) .
N1 C2 C3 N2 1.7(2) .
C1 C2 C3 N2 -179.72(17) .
C3 N2 C4 C5 152.58(17) .
Cu1 N2 C4 C5 -24.5(2) .
N2 C4 C5 C6 65.0(2) .
C7 N3 C6 C5 -144.16(17) .
Cu1 N3 C6 C5 28.7(2) .
C4 C5 C6 N3 -67.4(2) .
C6 N3 C7 O3 -5.3(3) .
Cu1 N3 C7 O3 -178.84(15) .
C6 N3 C7 C8 173.14(16) .
Cu1 N3 C7 C8 -0.4(2) .
O4 N4 C8 C9 0.4(3) .
Cu1 N4 C8 C9 -178.84(15) .
O4 N4 C8 C7 -178.41(15) .
Cu1 N4 C8 C7 2.4(2) .
O3 C7 C8 N4 177.25(16) .
N3 C7 C8 N4 -1.4(2) .
O3 C7 C8 C9 -1.6(3) .
N3 C7 C8 C9 179.85(17) .
C28 P1 C10 C11 -169.30(16) .
C22 P1 C10 C11 73.29(18) .
C16 P1 C10 C11 -48.24(19) .
C28 P1 C10 C15 16.76(18) .
C22 P1 C10 C15 -100.64(16) .
C16 P1 C10 C15 137.83(16) .
C15 C10 C11 C12 1.7(3) .
P1 C10 C11 C12 -172.26(17) .
C10 C11 C12 C13 -0.4(4) .
C11 C12 C13 C14 -1.4(4) .
C12 C13 C14 C15 1.8(3) .
C13 C14 C15 C10 -0.5(3) .
C11 C10 C15 C14 -1.3(3) .
P1 C10 C15 C14 172.67(16) .
C28 P1 C16 C21 -81.57(17) .
C10 P1 C16 C21 158.51(15) .
C22 P1 C16 C21 38.79(18) .
C28 P1 C16 C17 96.01(17) .
C10 P1 C16 C17 -23.90(18) .
C22 P1 C16 C17 -143.63(16) .
C21 C16 C17 C18 -0.8(3) .
P1 C16 C17 C18 -178.38(16) .
C16 C17 C18 C19 0.4(3) .
C17 C18 C19 C20 0.0(3) .
C18 C19 C20 C21 -0.1(3) .
C19 C20 C21 C16 -0.3(3) .
C17 C16 C21 C20 0.8(3) .
P1 C16 C21 C20 178.35(15) .
C28 P1 C22 C23 -129.83(17) .
C10 P1 C22 C23 -12.14(19) .
C16 P1 C22 C23 108.43(17) .
C28 P1 C22 C27 50.12(19) .
C10 P1 C22 C27 167.81(16) .
C16 P1 C22 C27 -71.61(18) .
C27 C22 C23 C24 1.0(3) .
P1 C22 C23 C24 -179.05(16) .
C22 C23 C24 C25 0.1(3) .
C23 C24 C25 C26 -0.6(3) .
C24 C25 C26 C27 0.0(3) .
C25 C26 C27 C22 1.1(3) .
C23 C22 C27 C26 -1.6(3) .
P1 C22 C27 C26 178.47(17) .
C10 P1 C28 C33 -87.25(19) .
C22 P1 C28 C33 30.2(2) .
C16 P1 C28 C33 152.26(17) .
C10 P1 C28 C29 87.62(17) .
C22 P1 C28 C29 -154.98(16) .
C16 P1 C28 C29 -32.87(19) .
C33 C28 C29 C30 0.4(3) .
P1 C28 C29 C30 -174.47(16) .
C28 C29 C30 C31 0.0(3) .
C29 C30 C31 C32 -0.8(3) .
C30 C31 C32 C33 1.1(4) .
C31 C32 C33 C28 -0.7(4) .
C29 C28 C33 C32 0.0(3) .
P1 C28 C33 C32 174.82(18) .
